data_2226830
loop_
_publ_author_name
'Zhu, Xingxun'
'Hu, Ming'

_publ_section_title
;
 6,14-Dibromo-2,11-dithia[3.3]paracyclophane
;
_journal_coeditor_code CV2739
_journal_issue 8
_journal_name_full 'Acta Crystallographica Section E'
_journal_page_first o2123
_journal_paper_doi 10.1107/S1600536810028874
_journal_volume 66
_journal_year 2010
_chemical_formula_iupac 'C16 H14 Br2 S2'
_chemical_formula_moiety 'C16 H14 Br2 S2'
_chemical_formula_sum 'C16 H14 Br2 S2'
_chemical_formula_weight 430.21
_chemical_name_common
;
6,14-Dibromo-2,11-dithia[3.3]paracyclophane
;
_chemical_name_systematic
;
1^2^,5^2^-dibromo-2,7-dithia-1,5(1,4)-dibenzenaoctaphane
;
_space_group_IT_number 61
_symmetry_cell_setting orthorhombic
_symmetry_space_group_name_Hall '-P 2ac 2ab'
_symmetry_space_group_name_H-M 'P b c a'
_atom_sites_solution_hydrogens geom
_atom_sites_solution_primary direct
_atom_sites_solution_secondary difmap
_audit_creation_method SHELXL-97
_cell_angle_alpha 90.00
_cell_angle_beta 90.00
_cell_angle_gamma 90.00
_cell_formula_units_Z 8
_cell_length_a 9.0563(11)
_cell_length_b 13.8931(17)
_cell_length_c 24.641(3)
_cell_measurement_reflns_used 5026
_cell_measurement_temperature 298(2)
_cell_measurement_theta_max 25.50
_cell_measurement_theta_min 2.79
_cell_volume 3100.3(7)
_computing_cell_refinement 'SAINT (Bruker, 2007)'
_computing_data_collection 'SMART (Bruker, 2007)'
_computing_data_reduction 'SAINT (Bruker, 2007)'
_computing_molecular_graphics 'SHELXTL (Sheldrick, 2008)'
_computing_publication_material 'SHELXTL (Sheldrick, 2008)'
_computing_structure_refinement 'SHELXL97 (Sheldrick, 2008)'
_computing_structure_solution 'SHELXS97 (Sheldrick, 2008)'
_diffrn_ambient_temperature 298(2)
_diffrn_measured_fraction_theta_full 0.998
_diffrn_measured_fraction_theta_max 0.998
_diffrn_measurement_device_type 'Bruker SMART APEX'
_diffrn_measurement_method 'phi and omega scans'
_diffrn_radiation_monochromator graphite
_diffrn_radiation_source 'fine-focus sealed tube'
_diffrn_radiation_type MoK\a
_diffrn_radiation_wavelength 0.71073
_diffrn_reflns_av_R_equivalents 0.12
_diffrn_reflns_av_sigmaI/netI 0.0766
_diffrn_reflns_limit_h_max 11
_diffrn_reflns_limit_h_min -10
_diffrn_reflns_limit_k_max 17
_diffrn_reflns_limit_k_min -17
_diffrn_reflns_limit_l_max 31
_diffrn_reflns_limit_l_min -31
_diffrn_reflns_number 21950
_diffrn_reflns_theta_full 27.00
_diffrn_reflns_theta_max 27.00
_diffrn_reflns_theta_min 1.65
_exptl_absorpt_coefficient_mu 5.485
_exptl_absorpt_correction_T_max 0.6100
_exptl_absorpt_correction_T_min 0.3297
_exptl_absorpt_correction_type multi-scan
_exptl_absorpt_process_details '(SADABS; Sheldrick, 1996)'
_exptl_crystal_colour colourless
_exptl_crystal_density_diffrn 1.839
_exptl_crystal_density_method 'not measured'
_exptl_crystal_description block
_exptl_crystal_F_000 1696
_exptl_crystal_size_max 0.26
_exptl_crystal_size_mid 0.20
_exptl_crystal_size_min 0.10
_refine_diff_density_max 0.925
_refine_diff_density_min -0.376
_refine_ls_extinction_method none
_refine_ls_goodness_of_fit_ref 0.991
_refine_ls_hydrogen_treatment constr
_refine_ls_matrix_type full
_refine_ls_number_parameters 181
_refine_ls_number_reflns 3372
_refine_ls_number_restraints 0
_refine_ls_restrained_S_all 0.991
_refine_ls_R_factor_all 0.0751
_refine_ls_R_factor_gt 0.0409
_refine_ls_shift/su_max 0.001
_refine_ls_shift/su_mean 0.000
_refine_ls_structure_factor_coef Fsqd
_refine_ls_weighting_details 'calc w=1/[\s^2^(Fo^2^)+(0.0521P)^2^] where P=(Fo^2^+2Fc^2^)/3'
_refine_ls_weighting_scheme calc
_refine_ls_wR_factor_gt 0.1052
_refine_ls_wR_factor_ref 0.1148
_reflns_number_gt 2150
_reflns_number_total 3372
_reflns_threshold_expression I>2sigma(I)
_cod_data_source_file cv2739.cif
_cod_data_source_block I
_cod_original_cell_volume 3100.4(7)
_cod_database_code 2226830
_cod_database_fobs_code 2226830

loop_
_symmetry_equiv_pos_as_xyz
'x, y, z'
'-x+1/2, -y, z+1/2'
'-x, y+1/2, -z+1/2'
'x+1/2, -y+1/2, -z'
'-x, -y, -z'
'x-1/2, y, -z-1/2'
'x, -y-1/2, z-1/2'
'-x-1/2, y-1/2, z'

loop_
_atom_site_type_symbol
_atom_site_label
_atom_site_fract_x
_atom_site_fract_y
_atom_site_fract_z
_atom_site_U_iso_or_equiv
_atom_site_adp_type
_atom_site_calc_flag
_atom_site_refinement_flags
_atom_site_occupancy
_atom_site_disorder_assembly
_atom_site_disorder_group
Br Br1 -0.01106(5) 0.31316(4) 0.233829(17) 0.05380(18) Uani d . 1 . .
Br Br2 -0.18330(6) 0.72155(4) 0.04515(2) 0.0638(2) Uani d . 1 . .
C C1 -0.0858(4) 0.4030(3) 0.13260(15) 0.0325(9) Uani d . 1 . .
C C2 0.0281(4) 0.3739(3) 0.16606(15) 0.0324(9) Uani d . 1 . .
C C3 0.1766(4) 0.3880(3) 0.15182(16) 0.0364(9) Uani d . 1 . .
H H3 0.2509 0.3694 0.1757 0.044 Uiso calc R 1 . .
C C4 0.2127(4) 0.4289(3) 0.10301(17) 0.0364(9) Uani d . 1 . .
C C5 0.0981(4) 0.4501(3) 0.06696(15) 0.0397(10) Uani d . 1 . .
H H5 0.1197 0.4726 0.0323 0.048 Uiso calc R 1 . .
C C6 -0.0453(4) 0.4379(3) 0.08239(15) 0.0366(9) Uani d . 1 . .
H H6 -0.1194 0.4540 0.0579 0.044 Uiso calc R 1 . .
C C7 0.3717(4) 0.4516(3) 0.0900(2) 0.0507(11) Uani d . 1 . .
H H7A 0.4112 0.3984 0.0690 0.061 Uiso calc R 1 . .
H H7B 0.4260 0.4536 0.1239 0.061 Uiso calc R 1 . .
C C8 0.3707(5) 0.6542(3) 0.1030(2) 0.0527(12) Uani d . 1 . .
H H8A 0.4314 0.6433 0.1348 0.063 Uiso calc R 1 . .
H H8B 0.3986 0.7160 0.0878 0.063 Uiso calc R 1 . .
C C9 0.2122(4) 0.6589(3) 0.12027(16) 0.0380(10) Uani d . 1 . .
C C10 0.1679(4) 0.6251(3) 0.16986(17) 0.0420(10) Uani d . 1 . .
H H10 0.2385 0.6104 0.1960 0.050 Uiso calc R 1 . .
C C11 0.0198(4) 0.6126(3) 0.18176(16) 0.0353(9) Uani d . 1 . .
H H11 -0.0071 0.5876 0.2153 0.042 Uiso calc R 1 . .
C C12 -0.0886(4) 0.6365(3) 0.14498(15) 0.0342(9) Uani d . 1 . .
C C13 -0.0416(5) 0.6791(3) 0.09759(17) 0.0379(10) Uani d . 1 . .
C C14 0.1044(5) 0.6900(3) 0.08435(17) 0.0432(10) Uani d . 1 . .
H H14 0.1310 0.7181 0.0515 0.052 Uiso calc R 1 . .
C C15 -0.2488(4) 0.6110(3) 0.15519(18) 0.0492(11) Uani d . 1 . .
H H15A -0.2963 0.6022 0.1203 0.059 Uiso calc R 1 . .
H H15B -0.2955 0.6659 0.1725 0.059 Uiso calc R 1 . .
C C16 -0.2467(4) 0.4062(3) 0.15006(17) 0.0435(10) Uani d . 1 . .
H H16A -0.2715 0.3461 0.1679 0.052 Uiso calc R 1 . .
H H16B -0.3084 0.4120 0.1181 0.052 Uiso calc R 1 . .
S S1 0.41002(13) 0.56115(8) 0.05360(5) 0.0539(3) Uani d . 1 . .
S S2 -0.28742(12) 0.50583(8) 0.19606(5) 0.0497(3) Uani d . 1 . .

loop_
_atom_site_aniso_label
_atom_site_aniso_U_11
_atom_site_aniso_U_22
_atom_site_aniso_U_33
_atom_site_aniso_U_12
_atom_site_aniso_U_13
_atom_site_aniso_U_23
Br1 0.0655(3) 0.0599(3) 0.0360(3) -0.0119(2) -0.0004(2) 0.0092(2)
Br2 0.0722(4) 0.0703(4) 0.0490(3) 0.0220(3) -0.0132(2) 0.0041(3)
C1 0.034(2) 0.030(2) 0.033(2) -0.0036(17) 0.0022(16) -0.0072(17)
C2 0.037(2) 0.033(2) 0.0276(19) -0.0034(17) 0.0013(16) 0.0008(16)
C3 0.039(2) 0.032(2) 0.038(2) 0.0051(18) -0.0051(18) -0.0020(18)
C4 0.035(2) 0.028(2) 0.046(2) 0.0032(18) 0.0047(17) -0.0039(18)
C5 0.050(3) 0.039(2) 0.030(2) 0.006(2) 0.0070(18) -0.0010(18)
C6 0.032(2) 0.043(2) 0.035(2) 0.0051(19) -0.0032(17) -0.0034(19)
C7 0.034(2) 0.046(3) 0.072(3) 0.004(2) 0.014(2) 0.002(2)
C8 0.040(3) 0.051(3) 0.067(3) -0.006(2) 0.016(2) -0.010(2)
C9 0.039(2) 0.027(2) 0.047(2) -0.0050(18) 0.0051(19) -0.0080(18)
C10 0.042(3) 0.041(2) 0.042(2) 0.003(2) -0.0049(19) -0.009(2)
C11 0.039(2) 0.036(2) 0.031(2) -0.0020(18) 0.0074(17) -0.0042(17)
C12 0.036(2) 0.033(2) 0.034(2) 0.0043(18) 0.0072(17) -0.0033(17)
C13 0.045(2) 0.031(2) 0.038(2) 0.0117(19) -0.0023(18) -0.0021(18)
C14 0.055(3) 0.034(2) 0.040(2) 0.002(2) 0.011(2) -0.0012(19)
C15 0.038(2) 0.054(3) 0.056(3) 0.010(2) 0.007(2) -0.004(2)
C16 0.033(2) 0.048(3) 0.049(2) -0.005(2) 0.002(2) -0.006(2)
S1 0.0477(7) 0.0482(7) 0.0658(8) -0.0043(6) 0.0279(6) -0.0069(6)
S2 0.0453(7) 0.0557(7) 0.0481(6) -0.0039(6) 0.0205(5) -0.0097(6)

loop_
_atom_type_symbol
_atom_type_description
_atom_type_scat_dispersion_real
_atom_type_scat_dispersion_imag
_atom_type_scat_source
C C 0.0033 0.0016 'International Tables Vol C Tables 4.2.6.8 and 6.1.1.4'
H H 0.0000 0.0000 'International Tables Vol C Tables 4.2.6.8 and 6.1.1.4'
S S 0.1246 0.1234 'International Tables Vol C Tables 4.2.6.8 and 6.1.1.4'
Br Br -0.2901 2.4595 'International Tables Vol C Tables 4.2.6.8 and 6.1.1.4'

loop_
_geom_angle_atom_site_label_1
_geom_angle_atom_site_label_2
_geom_angle_atom_site_label_3
_geom_angle_site_symmetry_1
_geom_angle_site_symmetry_3
_geom_angle
_geom_angle_publ_flag
C6 C1 C2 . . 116.1(3) ?
C6 C1 C16 . . 119.9(4) ?
C2 C1 C16 . . 123.8(3) ?
C1 C2 C3 . . 121.7(3) ?
C1 C2 Br1 . . 120.9(3) ?
C3 C2 Br1 . . 117.4(3) ?
C4 C3 C2 . . 120.4(4) ?
C4 C3 H3 . . 119.8 ?
C2 C3 H3 . . 119.8 ?
C3 C4 C5 . . 117.9(4) ?
C3 C4 C7 . . 120.1(4) ?
C5 C4 C7 . . 122.0(4) ?
C6 C5 C4 . . 120.3(4) ?
C6 C5 H5 . . 119.9 ?
C4 C5 H5 . . 119.9 ?
C5 C6 C1 . . 123.2(4) ?
C5 C6 H6 . . 118.4 ?
C1 C6 H6 . . 118.4 ?
C4 C7 S1 . . 117.8(3) ?
C4 C7 H7A . . 107.9 ?
S1 C7 H7A . . 107.9 ?
C4 C7 H7B . . 107.9 ?
S1 C7 H7B . . 107.9 ?
H7A C7 H7B . . 107.2 ?
C9 C8 S1 . . 114.2(3) ?
C9 C8 H8A . . 108.7 ?
S1 C8 H8A . . 108.7 ?
C9 C8 H8B . . 108.7 ?
S1 C8 H8B . . 108.7 ?
H8A C8 H8B . . 107.6 ?
C10 C9 C14 . . 118.0(4) ?
C10 C9 C8 . . 121.3(4) ?
C14 C9 C8 . . 120.5(4) ?
C9 C10 C11 . . 121.1(4) ?
C9 C10 H10 . . 119.5 ?
C11 C10 H10 . . 119.5 ?
C12 C11 C10 . . 121.4(4) ?
C12 C11 H11 . . 119.3 ?
C10 C11 H11 . . 119.3 ?
C11 C12 C13 . . 116.2(3) ?
C11 C12 C15 . . 121.2(4) ?
C13 C12 C15 . . 122.5(4) ?
C14 C13 C12 . . 123.2(4) ?
C14 C13 Br2 . . 116.9(3) ?
C12 C13 Br2 . . 119.8(3) ?
C13 C14 C9 . . 119.5(4) ?
C13 C14 H14 . . 120.2 ?
C9 C14 H14 . . 120.2 ?
C12 C15 S2 . . 117.8(3) ?
C12 C15 H15A . . 107.9 ?
S2 C15 H15A . . 107.9 ?
C12 C15 H15B . . 107.9 ?
S2 C15 H15B . . 107.9 ?
H15A C15 H15B . . 107.2 ?
C1 C16 S2 . . 113.0(3) ?
C1 C16 H16A . . 109.0 ?
S2 C16 H16A . . 109.0 ?
C1 C16 H16B . . 109.0 ?
S2 C16 H16B . . 109.0 ?
H16A C16 H16B . . 107.8 ?
C7 S1 C8 . . 103.3(2) ?
C15 S2 C16 . . 103.2(2) ?

loop_
_geom_bond_atom_site_label_1
_geom_bond_atom_site_label_2
_geom_bond_site_symmetry_2
_geom_bond_distance
_geom_bond_publ_flag
Br1 C2 . 1.905(4) ?
Br2 C13 . 1.914(4) ?
C1 C6 . 1.379(5) ?
C1 C2 . 1.381(5) ?
C1 C16 . 1.519(5) ?
C2 C3 . 1.403(5) ?
C3 C4 . 1.370(5) ?
C3 H3 . 0.9300 ?
C4 C5 . 1.398(5) ?
C4 C7 . 1.508(5) ?
C5 C6 . 1.364(5) ?
C5 H5 . 0.9300 ?
C6 H6 . 0.9300 ?
C7 S1 . 1.800(4) ?
C7 H7A . 0.9700 ?
C7 H7B . 0.9700 ?
C8 C9 . 1.498(6) ?
C8 S1 . 1.811(4) ?
C8 H8A . 0.9700 ?
C8 H8B . 0.9700 ?
C9 C10 . 1.369(6) ?
C9 C14 . 1.387(6) ?
C10 C11 . 1.384(5) ?
C10 H10 . 0.9300 ?
C11 C12 . 1.377(5) ?
C11 H11 . 0.9300 ?
C12 C13 . 1.377(5) ?
C12 C15 . 1.514(6) ?
C13 C14 . 1.370(6) ?
C14 H14 . 0.9300 ?
C15 S2 . 1.809(5) ?
C15 H15A . 0.9700 ?
C15 H15B . 0.9700 ?
C16 S2 . 1.827(4) ?
C16 H16A . 0.9700 ?
C16 H16B . 0.9700 ?

loop_
_geom_torsion_atom_site_label_1
_geom_torsion_atom_site_label_2
_geom_torsion_atom_site_label_3
_geom_torsion_atom_site_label_4
_geom_torsion_site_symmetry_1
_geom_torsion_site_symmetry_2
_geom_torsion_site_symmetry_3
_geom_torsion_site_symmetry_4
_geom_torsion
_geom_torsion_publ_flag
C6 C1 C2 C3 . . . . 6.1(5) ?
C16 C1 C2 C3 . . . . -168.6(4) ?
C6 C1 C2 Br1 . . . . -174.1(3) ?
C16 C1 C2 Br1 . . . . 11.2(5) ?
C1 C2 C3 C4 . . . . -1.9(6) ?
Br1 C2 C3 C4 . . . . 178.3(3) ?
C2 C3 C4 C5 . . . . -4.0(6) ?
C2 C3 C4 C7 . . . . 174.8(4) ?
C3 C4 C5 C6 . . . . 5.7(6) ?
C7 C4 C5 C6 . . . . -173.1(4) ?
C4 C5 C6 C1 . . . . -1.4(6) ?
C2 C1 C6 C5 . . . . -4.4(5) ?
C16 C1 C6 C5 . . . . 170.4(4) ?
C3 C4 C7 S1 . . . . -141.7(3) ?
C5 C4 C7 S1 . . . . 37.1(5) ?
S1 C8 C9 C10 . . . . 104.9(4) ?
S1 C8 C9 C14 . . . . -69.4(5) ?
C14 C9 C10 C11 . . . . 6.8(6) ?
C8 C9 C10 C11 . . . . -167.6(4) ?
C9 C10 C11 C12 . . . . -2.1(6) ?
C10 C11 C12 C13 . . . . -4.2(6) ?
C10 C11 C12 C15 . . . . 172.1(4) ?
C11 C12 C13 C14 . . . . 6.0(6) ?
C15 C12 C13 C14 . . . . -170.3(4) ?
C11 C12 C13 Br2 . . . . -176.7(3) ?
C15 C12 C13 Br2 . . . . 7.0(5) ?
C12 C13 C14 C9 . . . . -1.4(6) ?
Br2 C13 C14 C9 . . . . -178.8(3) ?
C10 C9 C14 C13 . . . . -5.1(6) ?
C8 C9 C14 C13 . . . . 169.4(4) ?
C11 C12 C15 S2 . . . . -28.6(5) ?
C13 C12 C15 S2 . . . . 147.5(3) ?
C6 C1 C16 S2 . . . . -100.7(4) ?
C2 C1 C16 S2 . . . . 73.7(5) ?
C4 C7 S1 C8 . . . . 70.3(4) ?
C9 C8 S1 C7 . . . . -64.4(4) ?
C12 C15 S2 C16 . . . . -74.8(3) ?
C1 C16 S2 C15 . . . . 62.9(3) ?

loop_
_cod_related_entry_id
_cod_related_entry_database
_cod_related_entry_code
1 ChemSpider 24745616
